data_7103211
loop_
_publ_author_name
'Solomon, Sophia A'
'Muryn, Christopher A'
'Layfield, Richard A'

_publ_section_title
;
 s-Block metal complexes of a bulky, donor-functionalized allyl ligand.
;
_journal_issue 27
_journal_name_full 'Chemical communications (Cambridge, England)'
_journal_page_first 3142
_journal_page_last 3144
_journal_paper_doi 10.1039/b803364a
_journal_year 2008
_chemical_formula_sum 'C36 H74 K2 O4 Si4'
_chemical_formula_weight 761.51
_chemical_name_systematic
;
?
;
_space_group_IT_number 4
_symmetry_cell_setting monoclinic
_symmetry_space_group_name_Hall 'P 2yb'
_symmetry_space_group_name_H-M 'P 1 21 1'
_atom_sites_solution_hydrogens geom
_atom_sites_solution_primary direct
_atom_sites_solution_secondary difmap
_audit_creation_method SHELXL-97
_cell_angle_alpha 90.00
_cell_angle_beta 97.988(3)
_cell_angle_gamma 90.00
_cell_formula_units_Z 2
_cell_length_a 10.9205(18)
_cell_length_b 18.729(3)
_cell_length_c 11.2860(18)
_cell_measurement_reflns_used 3567
_cell_measurement_temperature 100(2)
_cell_measurement_theta_max 24.44
_cell_measurement_theta_min 2.17
_cell_volume 2285.9(6)
_computing_cell_refinement 'Bruker SMART'
_computing_data_reduction 'Bruker SAINT'
_computing_molecular_graphics 'Bruker SHELXTL'
_computing_publication_material 'Bruker SHELXTL'
_computing_structure_refinement 'SHELXL-97 (Sheldrick, 1997)'
_computing_structure_solution 'SHELXS-97 (Sheldrick, 1990)'
_diffrn_ambient_temperature 100(2)
_diffrn_measured_fraction_theta_full 0.938
_diffrn_measured_fraction_theta_max 0.938
_diffrn_measurement_device_type 'CCD area detector'
_diffrn_measurement_method 'phi and omega scans'
_diffrn_radiation_monochromator graphite
_diffrn_radiation_source 'fine-focus sealed tube'
_diffrn_radiation_type MoK\a
_diffrn_radiation_wavelength 0.71073
_diffrn_reflns_av_R_equivalents 0.0285
_diffrn_reflns_av_sigmaI/netI 0.0513
_diffrn_reflns_limit_h_max 14
_diffrn_reflns_limit_h_min -14
_diffrn_reflns_limit_k_max 24
_diffrn_reflns_limit_k_min -21
_diffrn_reflns_limit_l_max 14
_diffrn_reflns_limit_l_min -14
_diffrn_reflns_number 14374
_diffrn_reflns_theta_full 28.30
_diffrn_reflns_theta_max 28.30
_diffrn_reflns_theta_min 1.82
_exptl_absorpt_coefficient_mu 0.344
_exptl_absorpt_correction_T_max 0.9344
_exptl_absorpt_correction_T_min 0.7249
_exptl_absorpt_correction_type multi-scan
_exptl_absorpt_process_details SADABS
_exptl_crystal_colour Pink
_exptl_crystal_density_diffrn 1.106
_exptl_crystal_density_method 'not measured'
_exptl_crystal_description Needle
_exptl_crystal_F_000 832
_exptl_crystal_size_max 1.00
_exptl_crystal_size_mid 0.20
_exptl_crystal_size_min 0.20
_refine_diff_density_max 0.633
_refine_diff_density_min -0.528
_refine_diff_density_rms 0.061
_refine_ls_abs_structure_details 'Flack H D (1983), Acta Cryst. A39, 876-881'
_refine_ls_abs_structure_Flack 0.04(4)
_refine_ls_extinction_method none
_refine_ls_goodness_of_fit_ref 1.036
_refine_ls_hydrogen_treatment mixed
_refine_ls_matrix_type full
_refine_ls_number_parameters 471
_refine_ls_number_reflns 8085
_refine_ls_number_restraints 81
_refine_ls_restrained_S_all 1.076
_refine_ls_R_factor_all 0.0615
_refine_ls_R_factor_gt 0.0501
_refine_ls_shift/su_max 0.009
_refine_ls_shift/su_mean 0.000
_refine_ls_structure_factor_coef Fsqd
_refine_ls_weighting_details 'calc w=1/[\s^2^(Fo^2^)+(0.0716P)^2^+0.1503P] where P=(Fo^2^+2Fc^2^)/3'
_refine_ls_weighting_scheme calc
_refine_ls_wR_factor_gt 0.1176
_refine_ls_wR_factor_ref 0.1239
_reflns_number_gt 6906
_reflns_number_total 8085
_reflns_threshold_expression >2sigma(I)
_cod_data_source_file b803364a.txt
_cod_data_source_block compound[2(thf)]2
_cod_depositor_comments
;
The following automatic conversions were performed:
'_symmetry_cell_setting' value 'Monoclinic' changed to 'monoclinic'
according to '/home/saulius/struct/CIF-dictionaries/cif_core.dic'
dictionary named 'cif_core.dic' version 2.4.1 from 2010-06-29.

Automatic conversion script
Id: cif_fix_enum 1527 2010-12-29 10:47:43Z saulius 
;
_cod_original_sg_symbol_H-M P2(1)
_cod_database_code 7103211

loop_
_symmetry_equiv_pos_as_xyz
'x, y, z'
'-x, y+1/2, -z'

loop_
_atom_site_label
_atom_site_type_symbol
_atom_site_fract_x
_atom_site_fract_y
_atom_site_fract_z
_atom_site_U_iso_or_equiv
_atom_site_adp_type
_atom_site_occupancy
_atom_site_symmetry_multiplicity
_atom_site_calc_flag
_atom_site_refinement_flags
_atom_site_disorder_assembly
_atom_site_disorder_group
K1 K 0.44891(7) 0.66767(4) 0.85598(6) 0.02815(17) Uani 1 1 d . . .
K2 K 0.92802(7) 0.72007(4) 0.70892(7) 0.03351(19) Uani 1 1 d . . .
Si1 Si 0.18779(9) 0.59393(6) 0.58418(9) 0.0309(2) Uani 1 1 d . . .
Si2 Si 0.13709(9) 0.66630(7) 1.05814(9) 0.0352(2) Uani 1 1 d . . .
Si3 Si 0.71260(9) 0.54395(5) 0.74208(9) 0.0298(2) Uani 1 1 d . . .
Si4 Si 0.56671(9) 0.82377(5) 0.60495(9) 0.0293(2) Uani 1 1 d . . .
O1 O 0.0407(3) 0.83424(16) 0.8133(3) 0.0481(7) Uani 1 1 d . . .
O2 O 0.5577(3) 0.78080(16) 0.9686(2) 0.0394(7) Uani 1 1 d . A .
O3 O 0.5372(3) 0.60501(17) 1.0693(2) 0.0422(7) Uani 1 1 d . . .
O4X O 0.9680(7) 0.7884(4) 0.5099(7) 0.0495(14) Uani 0.518(7) 1 d PDU A 1
C35X C 1.0804(8) 0.8673(6) 0.4070(7) 0.0482(14) Uani 0.518(7) 1 d PDU A 1
H35A H 1.1653 0.8531 0.3957 0.058 Uiso 0.518(7) 1 calc PR A 1
H35B H 1.0716 0.9193 0.3921 0.058 Uiso 0.518(7) 1 calc PR A 1
C36X C 1.0595(8) 0.8514(5) 0.5281(7) 0.0479(13) Uani 0.518(7) 1 d PDU A 1
H36A H 1.0230 0.8927 0.5651 0.058 Uiso 0.518(7) 1 calc PR A 1
H36B H 1.1373 0.8374 0.5785 0.058 Uiso 0.518(7) 1 calc PR A 1
O4Y O 0.9482(6) 0.8164(5) 0.5252(6) 0.0480(14) Uani 0.482(7) 1 d PDU A 2
C35Y C 1.1128(7) 0.8306(7) 0.4063(7) 0.0475(14) Uani 0.482(7) 1 d PDU A 2
H35C H 1.1745 0.7983 0.3783 0.057 Uiso 0.482(7) 1 calc PR A 2
H35D H 1.1465 0.8797 0.4121 0.057 Uiso 0.482(7) 1 calc PR A 2
C36Y C 1.0827(7) 0.8085(6) 0.5136(8) 0.0497(13) Uani 0.482(7) 1 d PDU A 2
H36C H 1.1318 0.8362 0.5782 0.060 Uiso 0.482(7) 1 calc PR A 2
H36D H 1.1061 0.7576 0.5254 0.060 Uiso 0.482(7) 1 calc PR A 2
C1 C 0.1911(3) 0.6629(2) 0.6977(3) 0.0279(7) Uani 1 1 d . . .
C2 C 0.1673(3) 0.6520(2) 0.8161(3) 0.0289(8) Uani 1 1 d . . .
C3 C 0.1762(3) 0.6983(2) 0.9137(3) 0.0290(8) Uani 1 1 d . . .
C4 C 0.2251(3) 0.7735(2) 0.9042(3) 0.0343(8) Uani 1 1 d . . .
H4A H 0.2954 0.7797 0.9689 0.041 Uiso 1 1 calc R . .
H4B H 0.2587 0.7771 0.8274 0.041 Uiso 1 1 calc R . .
C5 C 0.1383(4) 0.8357(2) 0.9107(4) 0.0390(9) Uani 1 1 d . . .
H5 H 0.1027 0.8334 0.9876 0.047 Uiso 1 1 calc R . .
C6 C 0.2007(4) 0.9090(2) 0.9006(4) 0.0455(10) Uani 1 1 d . . .
H6A H 0.2150 0.9328 0.9797 0.055 Uiso 1 1 calc R . .
H6B H 0.2811 0.9032 0.8706 0.055 Uiso 1 1 calc R . .
C7 C 0.1124(5) 0.9524(3) 0.8133(6) 0.0662(15) Uani 1 1 d . . .
H7A H 0.0950 0.9994 0.8474 0.079 Uiso 1 1 calc R . .
H7B H 0.1454 0.9596 0.7369 0.079 Uiso 1 1 calc R . .
C8 C -0.0010(5) 0.9059(3) 0.7968(7) 0.080(2) Uani 1 1 d . . .
H8A H -0.0563 0.9184 0.8561 0.096 Uiso 1 1 calc R . .
H8B H -0.0470 0.9123 0.7155 0.096 Uiso 1 1 calc R . .
C9 C 0.2396(4) 0.7086(3) 1.1850(4) 0.0526(12) Uani 1 1 d . . .
H9A H 0.3259 0.6962 1.1799 0.079 Uiso 1 1 calc R . .
H9B H 0.2171 0.6911 1.2610 0.079 Uiso 1 1 calc R . .
H9C H 0.2296 0.7605 1.1809 0.079 Uiso 1 1 calc R . .
C10 C 0.1524(5) 0.5664(3) 1.0715(4) 0.0550(12) Uani 1 1 d . . .
H10A H 0.0835 0.5436 1.0203 0.083 Uiso 1 1 calc R . .
H10B H 0.1508 0.5522 1.1548 0.083 Uiso 1 1 calc R . .
H10C H 0.2307 0.5514 1.0462 0.083 Uiso 1 1 calc R . .
C11 C -0.0275(4) 0.6841(3) 1.0809(3) 0.0454(11) Uani 1 1 d . . .
H11A H -0.0455 0.7351 1.0698 0.068 Uiso 1 1 calc R . .
H11B H -0.0394 0.6699 1.1621 0.068 Uiso 1 1 calc R . .
H11C H -0.0834 0.6565 1.0227 0.068 Uiso 1 1 calc R . .
C12 C 0.3224(4) 0.6055(2) 0.4986(4) 0.0394(9) Uani 1 1 d . . .
H12A H 0.3254 0.6551 0.4714 0.059 Uiso 1 1 calc R . .
H12B H 0.3125 0.5735 0.4291 0.059 Uiso 1 1 calc R . .
H12C H 0.3993 0.5939 0.5505 0.059 Uiso 1 1 calc R . .
C13 C 0.0468(4) 0.5951(3) 0.4695(4) 0.0611(14) Uani 1 1 d . . .
H13A H -0.0268 0.5881 0.5088 0.092 Uiso 1 1 calc R . .
H13B H 0.0523 0.5567 0.4115 0.092 Uiso 1 1 calc R . .
H13C H 0.0411 0.6412 0.4280 0.092 Uiso 1 1 calc R . .
C14 C 0.1959(5) 0.5028(2) 0.6536(5) 0.0524(12) Uani 1 1 d . . .
H14A H 0.2705 0.4992 0.7125 0.079 Uiso 1 1 calc R . .
H14B H 0.1985 0.4667 0.5913 0.079 Uiso 1 1 calc R . .
H14C H 0.1227 0.4950 0.6934 0.079 Uiso 1 1 calc R . .
C15 C 0.7065(3) 0.63728(19) 0.7805(3) 0.0277(7) Uani 1 1 d . A .
C16 C 0.6525(3) 0.69243(19) 0.7056(3) 0.0247(7) Uani 1 1 d . A .
C17 C 0.6466(3) 0.76614(19) 0.7232(3) 0.0271(7) Uani 1 1 d . A .
C18 C 0.7114(4) 0.8003(2) 0.8360(3) 0.0350(9) Uani 1 1 d . . .
H18A H 0.7679 0.8374 0.8124 0.042 Uiso 1 1 calc R A .
H18B H 0.7634 0.7633 0.8812 0.042 Uiso 1 1 calc R . .
C19 C 0.6315(4) 0.8345(2) 0.9211(3) 0.0378(9) Uani 1 1 d . A .
H19 H 0.5756 0.8706 0.8762 0.045 Uiso 1 1 calc R . .
C20 C 0.7055(5) 0.8708(3) 1.0319(4) 0.0522(12) Uani 1 1 d . . .
H20A H 0.7956 0.8648 1.0315 0.063 Uiso 1 1 calc R A .
H20B H 0.6864 0.9224 1.0334 0.063 Uiso 1 1 calc R . .
C21 C 0.6647(4) 0.8333(3) 1.1387(4) 0.0472(10) Uani 1 1 d . A .
H21A H 0.7248 0.7960 1.1703 0.057 Uiso 1 1 calc R . .
H21B H 0.6549 0.8676 1.2034 0.057 Uiso 1 1 calc R . .
C22 C 0.5428(4) 0.8009(3) 1.0882(4) 0.0452(10) Uani 1 1 d . . .
H22A H 0.5242 0.7587 1.1354 0.054 Uiso 1 1 calc R A .
H22B H 0.4751 0.8361 1.0880 0.054 Uiso 1 1 calc R . .
C23 C 0.5887(4) 0.4881(3) 0.7942(5) 0.0512(11) Uani 1 1 d . A .
H23A H 0.5911 0.4937 0.8808 0.077 Uiso 1 1 calc R . .
H23B H 0.6022 0.4378 0.7756 0.077 Uiso 1 1 calc R . .
H23C H 0.5078 0.5034 0.7535 0.077 Uiso 1 1 calc R . .
C24 C 0.6964(5) 0.5314(2) 0.5757(4) 0.0470(11) Uani 1 1 d . A .
H24A H 0.6189 0.5532 0.5384 0.071 Uiso 1 1 calc R . .
H24B H 0.6957 0.4803 0.5570 0.071 Uiso 1 1 calc R . .
H24C H 0.7662 0.5543 0.5446 0.071 Uiso 1 1 calc R . .
C25 C 0.8638(4) 0.5049(2) 0.8142(4) 0.0443(10) Uani 1 1 d . A .
H25A H 0.9321 0.5273 0.7801 0.066 Uiso 1 1 calc R . .
H25B H 0.8641 0.4533 0.7994 0.066 Uiso 1 1 calc R . .
H25C H 0.8737 0.5137 0.9006 0.066 Uiso 1 1 calc R . .
C26 C 0.4036(4) 0.8467(3) 0.6283(4) 0.0471(11) Uani 1 1 d . A .
H26A H 0.3525 0.8035 0.6194 0.071 Uiso 1 1 calc R . .
H26B H 0.3696 0.8822 0.5689 0.071 Uiso 1 1 calc R . .
H26C H 0.4039 0.8663 0.7089 0.071 Uiso 1 1 calc R . .
C27 C 0.5505(4) 0.7805(2) 0.4537(4) 0.0423(10) Uani 1 1 d . A .
H27A H 0.6325 0.7676 0.4346 0.063 Uiso 1 1 calc R . .
H27B H 0.5108 0.8139 0.3934 0.063 Uiso 1 1 calc R . .
H27C H 0.4997 0.7374 0.4542 0.063 Uiso 1 1 calc R . .
C28 C 0.6509(4) 0.9105(2) 0.5988(4) 0.0438(10) Uani 1 1 d . A .
H28A H 0.6502 0.9363 0.6741 0.066 Uiso 1 1 calc R . .
H28B H 0.6101 0.9393 0.5324 0.066 Uiso 1 1 calc R . .
H28C H 0.7366 0.9011 0.5866 0.066 Uiso 1 1 calc R . .
C29 C 0.6644(4) 0.6182(3) 1.1079(4) 0.0425(10) Uani 1 1 d . . .
H29A H 0.6889 0.6657 1.0806 0.051 Uiso 1 1 calc R . .
H29B H 0.7165 0.5812 1.0770 0.051 Uiso 1 1 calc R . .
C30 C 0.6766(4) 0.6153(3) 1.2452(4) 0.0486(11) Uani 1 1 d . . .
H30A H 0.7603 0.5997 1.2807 0.058 Uiso 1 1 calc R . .
H30B H 0.6583 0.6622 1.2792 0.058 Uiso 1 1 calc R . .
C31 C 0.5799(5) 0.5603(3) 1.2644(5) 0.0616(14) Uani 1 1 d . . .
H31A H 0.6195 0.5151 1.2949 0.074 Uiso 1 1 calc R . .
H31B H 0.5270 0.5779 1.3227 0.074 Uiso 1 1 calc R . .
C32 C 0.5062(5) 0.5492(3) 1.1464(5) 0.0625(14) Uani 1 1 d . . .
H32A H 0.5253 0.5021 1.1137 0.075 Uiso 1 1 calc R . .
H32B H 0.4169 0.5509 1.1533 0.075 Uiso 1 1 calc R . .
C33 C 0.8978(4) 0.8006(2) 0.3978(4) 0.0490(11) Uani 1 1 d D . .
H33A H 0.8323 0.8364 0.4040 0.059 Uiso 1 1 calc R A 1
H33B H 0.8589 0.7558 0.3646 0.059 Uiso 1 1 calc R A 1
C34 C 0.9891(4) 0.8279(3) 0.3213(4) 0.0607(13) Uani 1 1 d D A .
H34A H 1.0291 0.7881 0.2835 0.073 Uiso 1 1 calc R B 1
H34B H 0.9488 0.8600 0.2579 0.073 Uiso 1 1 calc R B 1
H1 H 0.214(3) 0.717(2) 0.663(3) 0.021(9) Uiso 1 1 d . . .
H2 H 0.155(3) 0.6069(19) 0.832(3) 0.010(8) Uiso 1 1 d . . .
H15 H 0.749(3) 0.6483(19) 0.865(3) 0.021(9) Uiso 1 1 d . . .
H16 H 0.617(3) 0.675(2) 0.623(3) 0.020(8) Uiso 1 1 d . . .

loop_
_atom_site_aniso_label
_atom_site_aniso_U_11
_atom_site_aniso_U_22
_atom_site_aniso_U_33
_atom_site_aniso_U_23
_atom_site_aniso_U_13
_atom_site_aniso_U_12
K1 0.0194(3) 0.0359(4) 0.0294(3) -0.0012(3) 0.0041(3) 0.0001(3)
K2 0.0193(4) 0.0375(4) 0.0439(5) 0.0053(4) 0.0051(3) -0.0025(3)
Si1 0.0252(5) 0.0318(5) 0.0375(6) -0.0058(4) 0.0105(4) -0.0030(4)
Si2 0.0236(5) 0.0522(7) 0.0298(5) 0.0068(5) 0.0039(4) -0.0008(5)
Si3 0.0253(5) 0.0289(5) 0.0345(5) 0.0031(4) 0.0022(4) -0.0003(4)
Si4 0.0265(5) 0.0289(5) 0.0339(5) 0.0067(4) 0.0090(4) -0.0016(4)
O1 0.0321(15) 0.0367(16) 0.072(2) 0.0037(14) -0.0063(14) -0.0048(13)
O2 0.0333(15) 0.0505(18) 0.0363(15) -0.0126(12) 0.0113(12) -0.0148(13)
O3 0.0324(15) 0.059(2) 0.0344(15) 0.0058(13) 0.0016(11) 0.0011(13)
O4X 0.032(2) 0.061(4) 0.054(2) 0.012(3) 0.000(2) -0.002(2)
C35X 0.033(3) 0.056(4) 0.056(2) 0.004(3) 0.008(2) -0.001(3)
C36X 0.034(2) 0.055(3) 0.054(2) 0.006(3) 0.002(2) 0.001(2)
O4Y 0.032(2) 0.059(4) 0.053(3) 0.018(3) 0.0045(19) -0.001(3)
C35Y 0.033(3) 0.056(4) 0.055(3) -0.004(3) 0.009(2) 0.003(3)
C36Y 0.032(2) 0.059(3) 0.057(2) 0.008(3) 0.002(2) 0.002(2)
C1 0.0243(17) 0.0312(18) 0.0291(16) -0.0008(16) 0.0065(13) -0.0002(15)
C2 0.0174(16) 0.029(2) 0.041(2) 0.0050(16) 0.0061(14) 0.0015(14)
C3 0.0224(17) 0.035(2) 0.0298(18) 0.0029(15) 0.0047(14) 0.0025(14)
C4 0.0254(19) 0.044(2) 0.0341(19) -0.0045(17) 0.0051(15) -0.0041(16)
C5 0.035(2) 0.042(2) 0.041(2) -0.0045(18) 0.0106(17) -0.0029(18)
C6 0.039(2) 0.036(2) 0.063(3) -0.014(2) 0.012(2) -0.0072(18)
C7 0.045(3) 0.040(3) 0.109(5) 0.010(3) -0.007(3) -0.010(2)
C8 0.039(3) 0.038(3) 0.157(6) 0.012(3) -0.010(3) -0.002(2)
C9 0.036(2) 0.089(4) 0.033(2) 0.004(2) 0.0033(17) -0.008(2)
C10 0.060(3) 0.058(3) 0.047(3) 0.023(2) 0.006(2) -0.005(2)
C11 0.026(2) 0.080(3) 0.0318(19) -0.001(2) 0.0073(15) -0.006(2)
C12 0.041(2) 0.036(2) 0.044(2) 0.0017(18) 0.0179(18) -0.0025(18)
C13 0.043(3) 0.083(4) 0.055(3) -0.031(3) -0.001(2) -0.005(3)
C14 0.061(3) 0.034(2) 0.071(3) -0.002(2) 0.041(3) -0.006(2)
C15 0.0233(18) 0.0305(18) 0.0294(18) 0.0031(15) 0.0041(15) -0.0015(15)
C16 0.0176(16) 0.0308(18) 0.0262(17) 0.0033(14) 0.0052(13) -0.0047(13)
C17 0.0249(18) 0.0293(18) 0.0282(17) -0.0018(14) 0.0079(14) -0.0023(14)
C18 0.029(2) 0.041(2) 0.036(2) -0.0035(17) 0.0073(16) -0.0088(16)
C19 0.047(2) 0.0281(19) 0.037(2) -0.0016(16) 0.0019(17) 0.0001(18)
C20 0.062(3) 0.046(3) 0.047(3) -0.009(2) 0.002(2) -0.021(2)
C21 0.048(3) 0.047(3) 0.045(2) -0.006(2) 0.0018(19) -0.006(2)
C22 0.041(2) 0.050(3) 0.047(2) -0.015(2) 0.0116(19) -0.002(2)
C23 0.044(3) 0.039(2) 0.072(3) 0.008(2) 0.012(2) -0.010(2)
C24 0.055(3) 0.042(2) 0.042(2) -0.0022(19) -0.001(2) 0.008(2)
C25 0.039(2) 0.044(2) 0.048(2) 0.005(2) -0.0003(19) 0.0084(19)
C26 0.035(2) 0.049(3) 0.060(3) 0.022(2) 0.014(2) 0.0087(19)
C27 0.040(2) 0.050(3) 0.036(2) 0.0054(18) 0.0034(17) -0.006(2)
C28 0.047(3) 0.035(2) 0.051(2) 0.0115(19) 0.0105(19) -0.0083(19)
C29 0.036(2) 0.049(2) 0.044(2) -0.0015(19) 0.0091(18) 0.0011(19)
C30 0.049(3) 0.054(3) 0.040(2) 0.000(2) -0.002(2) 0.005(2)
C31 0.054(3) 0.079(4) 0.052(3) 0.019(3) 0.008(2) -0.001(3)
C32 0.054(3) 0.070(3) 0.061(3) 0.020(3) -0.001(2) -0.012(3)
C33 0.037(2) 0.039(2) 0.070(3) -0.002(2) 0.003(2) -0.0054(19)
C34 0.050(3) 0.081(4) 0.052(3) -0.020(3) 0.012(2) -0.006(3)

loop_
_atom_type_symbol
_atom_type_description
_atom_type_scat_dispersion_real
_atom_type_scat_dispersion_imag
_atom_type_scat_source
C C 0.0033 0.0016 'International Tables Vol C Tables 4.2.6.8 and 6.1.1.4'
H H 0.0000 0.0000 'International Tables Vol C Tables 4.2.6.8 and 6.1.1.4'
Si Si 0.0817 0.0704 'International Tables Vol C Tables 4.2.6.8 and 6.1.1.4'
O O 0.0106 0.0060 'International Tables Vol C Tables 4.2.6.8 and 6.1.1.4'
K K 0.2009 0.2494 'International Tables Vol C Tables 4.2.6.8 and 6.1.1.4'

loop_
_geom_angle_atom_site_label_1
_geom_angle_atom_site_label_2
_geom_angle_atom_site_label_3
_geom_angle
_geom_angle_site_symmetry_1
_geom_angle_site_symmetry_3
_geom_angle_publ_flag
O2 K1 O3 80.90(9) . . ?
O2 K1 C16 80.29(9) . . ?
O3 K1 C16 111.38(9) . . ?
O2 K1 C2 121.27(10) . . ?
O3 K1 C2 108.26(9) . . ?
C16 K1 C2 137.45(10) . . ?
O2 K1 C15 85.16(9) . . ?
O3 K1 C15 86.59(9) . . ?
C16 K1 C15 26.62(9) . . ?
C2 K1 C15 150.80(10) . . ?
O2 K1 C1 127.11(10) . . ?
O3 K1 C1 132.29(9) . . ?
C16 K1 C1 111.07(9) . . ?
C2 K1 C1 26.39(9) . . ?
C15 K1 C1 128.17(10) . . ?
O2 K1 C3 97.29(9) . . ?
O3 K1 C3 97.06(9) . . ?
C16 K1 C3 150.50(10) . . ?
C2 K1 C3 25.69(10) . . ?
C15 K1 C3 175.87(10) . . ?
C1 K1 C3 47.75(9) . . ?
O2 K1 C17 60.18(8) . . ?
O3 K1 C17 117.43(9) . . ?
C16 K1 C17 24.67(9) . . ?
C2 K1 C17 133.19(10) . . ?
C15 K1 C17 46.57(9) . . ?
C1 K1 C17 110.26(9) . . ?
C3 K1 C17 132.16(9) . . ?
O1 K2 O4X 82.39(17) 1_655 . ?
O1 K2 O4Y 74.28(18) 1_655 . ?
O4X K2 O4Y 12.5(2) . . ?
O1 K2 C2 80.79(10) 1_655 1_655 ?
O4X K2 C2 107.86(18) . 1_655 ?
O4Y K2 C2 114.87(16) . 1_655 ?
O1 K2 C16 122.50(10) 1_655 . ?
O4X K2 C16 110.31(17) . . ?
O4Y K2 C16 106.34(16) . . ?
C2 K2 C16 137.25(10) 1_655 . ?
O1 K2 C15 128.45(10) 1_655 . ?
O4X K2 C15 133.52(16) . . ?
O4Y K2 C15 132.07(16) . . ?
C2 K2 C15 110.62(10) 1_655 . ?
C16 K2 C15 26.64(9) . . ?
O1 K2 C1 85.47(10) 1_655 1_655 ?
O4X K2 C1 82.52(19) . 1_655 ?
O4Y K2 C1 91.36(17) . 1_655 ?
C2 K2 C1 26.75(9) 1_655 1_655 ?
C16 K2 C1 149.75(10) . 1_655 ?
C15 K2 C1 127.37(10) . 1_655 ?
O1 K2 C17 98.55(9) 1_655 . ?
O4X K2 C17 100.51(18) . . ?
O4Y K2 C17 92.21(16) . . ?
C2 K2 C17 151.22(10) 1_655 . ?
C16 K2 C17 25.59(9) . . ?
C15 K2 C17 47.95(10) . . ?
C1 K2 C17 175.22(10) 1_655 . ?
O1 K2 C3 60.63(9) 1_655 1_655 ?
O4X K2 C3 115.41(16) . 1_655 ?
O4Y K2 C3 117.09(16) . 1_655 ?
C2 K2 C3 24.73(9) 1_655 1_655 ?
C16 K2 C3 133.94(9) . 1_655 ?
C15 K2 C3 110.47(10) . 1_655 ?
C1 K2 C3 46.68(9) 1_655 1_655 ?
C17 K2 C3 133.50(9) . 1_655 ?
C1 Si1 C13 114.4(2) . . ?
C1 Si1 C14 110.9(2) . . ?
C13 Si1 C14 106.7(3) . . ?
C1 Si1 C12 109.89(18) . . ?
C13 Si1 C12 105.7(2) . . ?
C14 Si1 C12 109.0(2) . . ?
C3 Si2 C9 110.68(19) . . ?
C3 Si2 C11 114.00(18) . . ?
C9 Si2 C11 107.6(2) . . ?
C3 Si2 C10 111.4(2) . . ?
C9 Si2 C10 108.9(2) . . ?
C11 Si2 C10 103.9(2) . . ?
C15 Si3 C23 114.5(2) . . ?
C15 Si3 C24 111.10(19) . . ?
C23 Si3 C24 105.9(2) . . ?
C15 Si3 C25 109.37(19) . . ?
C23 Si3 C25 106.0(2) . . ?
C24 Si3 C25 109.8(2) . . ?
C17 Si4 C28 110.50(19) . . ?
C17 Si4 C27 112.46(18) . . ?
C28 Si4 C27 109.0(2) . . ?
C17 Si4 C26 113.19(17) . . ?
C28 Si4 C26 106.6(2) . . ?
C27 Si4 C26 104.7(2) . . ?
C5 O1 C8 106.0(4) . . ?
C5 O1 K2 127.6(2) . 1_455 ?
C8 O1 K2 125.5(3) . 1_455 ?
C22 O2 C19 108.0(3) . . ?
C22 O2 K1 123.9(2) . . ?
C19 O2 K1 127.9(2) . . ?
C29 O3 C32 104.2(3) . . ?
C29 O3 K1 114.0(2) . . ?
C32 O3 K1 140.0(3) . . ?
C33 O4X C36X 104.9(6) . . ?
C33 O4X K2 134.7(5) . . ?
C36X O4X K2 115.7(5) . . ?
C36X C35X C34 109.4(6) . . ?
C36X C35X H35A 109.8 . . ?
C34 C35X H35A 109.8 . . ?
C36X C35X H35B 109.8 . . ?
C34 C35X H35B 109.8 . . ?
H35A C35X H35B 108.2 . . ?
C35X C36X O4X 102.5(7) . . ?
C35X C36X H36A 111.3 . . ?
O4X C36X H36A 111.3 . . ?
C35X C36X H36B 111.3 . . ?
O4X C36X H36B 111.3 . . ?
H36A C36X H36B 109.2 . . ?
C36Y O4Y C33 97.5(6) . . ?
C36Y O4Y K2 100.4(5) . . ?
C33 O4Y K2 122.2(5) . . ?
C36Y C35Y C34 104.1(7) . . ?
C36Y C35Y H35C 110.9 . . ?
C34 C35Y H35C 110.9 . . ?
C36Y C35Y H35D 110.9 . . ?
C34 C35Y H35D 110.9 . . ?
H35C C35Y H35D 108.9 . . ?
C35Y C36Y O4Y 114.0(8) . . ?
C35Y C36Y H36C 108.8 . . ?
O4Y C36Y H36C 108.8 . . ?
C35Y C36Y H36D 108.7 . . ?
O4Y C36Y H36D 108.8 . . ?
H36C C36Y H36D 107.6 . . ?
C2 C1 Si1 125.2(3) . . ?
C2 C1 K2 73.52(19) . 1_455 ?
Si1 C1 K2 110.40(15) . 1_455 ?
C2 C1 K1 74.4(2) . . ?
Si1 C1 K1 110.64(15) . . ?
K2 C1 K1 137.56(12) 1_455 . ?
C2 C1 H1 122.5(17) . . ?
Si1 C1 H1 112.3(17) . . ?
K2 C1 H1 87.6(18) 1_455 . ?
K1 C1 H1 86.7(18) . . ?
C3 C2 C1 131.0(3) . . ?
C3 C2 K2 90.9(2) . 1_455 ?
C1 C2 K2 79.7(2) . 1_455 ?
C3 C2 K1 82.3(2) . . ?
C1 C2 K1 79.2(2) . . ?
K2 C2 K1 144.91(13) 1_455 . ?
C3 C2 H2 116(2) . . ?
C1 C2 H2 113(2) . . ?
K2 C2 H2 110(2) 1_455 . ?
K1 C2 H2 104(2) . . ?
C2 C3 C4 120.6(3) . . ?
C2 C3 Si2 119.8(3) . . ?
C4 C3 Si2 119.4(3) . . ?
C2 C3 K1 72.01(19) . . ?
C4 C3 K1 78.8(2) . . ?
Si2 C3 K1 117.40(15) . . ?
C2 C3 K2 64.42(19) . 1_455 ?
C4 C3 K2 95.6(2) . 1_455 ?
Si2 C3 K2 112.78(15) . 1_455 ?
K1 C3 K2 124.97(11) . 1_455 ?
C5 C4 C3 119.0(3) . . ?
C5 C4 H4A 107.6 . . ?
C3 C4 H4A 107.6 . . ?
C5 C4 H4B 107.6 . . ?
C3 C4 H4B 107.6 . . ?
H4A C4 H4B 107.0 . . ?
O1 C5 C4 110.8(3) . . ?
O1 C5 C6 104.6(3) . . ?
C4 C5 C6 113.3(3) . . ?
O1 C5 H5 109.3 . . ?
C4 C5 H5 109.3 . . ?
C6 C5 H5 109.3 . . ?
C7 C6 C5 106.1(4) . . ?
C7 C6 H6A 110.5 . . ?
C5 C6 H6A 110.5 . . ?
C7 C6 H6B 110.5 . . ?
C5 C6 H6B 110.5 . . ?
H6A C6 H6B 108.7 . . ?
C8 C7 C6 102.1(4) . . ?
C8 C7 H7A 111.4 . . ?
C6 C7 H7A 111.4 . . ?
C8 C7 H7B 111.4 . . ?
C6 C7 H7B 111.4 . . ?
H7A C7 H7B 109.2 . . ?
O1 C8 C7 106.7(4) . . ?
O1 C8 H8A 110.4 . . ?
C7 C8 H8A 110.4 . . ?
O1 C8 H8B 110.4 . . ?
C7 C8 H8B 110.4 . . ?
H8A C8 H8B 108.6 . . ?
Si2 C9 H9A 109.5 . . ?
Si2 C9 H9B 109.5 . . ?
H9A C9 H9B 109.5 . . ?
Si2 C9 H9C 109.5 . . ?
H9A C9 H9C 109.5 . . ?
H9B C9 H9C 109.5 . . ?
Si2 C10 H10A 109.5 . . ?
Si2 C10 H10B 109.5 . . ?
H10A C10 H10B 109.5 . . ?
Si2 C10 H10C 109.5 . . ?
H10A C10 H10C 109.5 . . ?
H10B C10 H10C 109.5 . . ?
Si2 C11 H11A 109.5 . . ?
Si2 C11 H11B 109.5 . . ?
H11A C11 H11B 109.5 . . ?
Si2 C11 H11C 109.5 . . ?
H11A C11 H11C 109.5 . . ?
H11B C11 H11C 109.5 . . ?
Si1 C12 H12A 109.5 . . ?
Si1 C12 H12B 109.5 . . ?
H12A C12 H12B 109.5 . . ?
Si1 C12 H12C 109.5 . . ?
H12A C12 H12C 109.5 . . ?
H12B C12 H12C 109.5 . . ?
Si1 C13 H13A 109.5 . . ?
Si1 C13 H13B 109.5 . . ?
H13A C13 H13B 109.5 . . ?
Si1 C13 H13C 109.5 . . ?
H13A C13 H13C 109.5 . . ?
H13B C13 H13C 109.5 . . ?
Si1 C14 H14A 109.5 . . ?
Si1 C14 H14B 109.5 . . ?
H14A C14 H14B 109.5 . . ?
Si1 C14 H14C 109.5 . . ?
H14A C14 H14C 109.5 . . ?
H14B C14 H14C 109.5 . . ?
C16 C15 Si3 126.3(3) . . ?
C16 C15 K2 75.63(19) . . ?
Si3 C15 K2 111.64(15) . . ?
C16 C15 K1 73.20(19) . . ?
Si3 C15 K1 107.98(14) . . ?
K2 C15 K1 139.12(13) . . ?
C16 C15 H15 121(2) . . ?
Si3 C15 H15 113(2) . . ?
K2 C15 H15 83(2) . . ?
K1 C15 H15 91(2) . . ?
C17 C16 C15 131.4(3) . . ?
C17 C16 K1 91.1(2) . . ?
C15 C16 K1 80.18(19) . . ?
C17 C16 K2 84.0(2) . . ?
C15 C16 K2 77.72(19) . . ?
K1 C16 K2 145.41(12) . . ?
C17 C16 H16 115(2) . . ?
C15 C16 H16 113(2) . . ?
K1 C16 H16 104(2) . . ?
K2 C16 H16 109(2) . . ?
C16 C17 C18 120.8(3) . . ?
C16 C17 Si4 120.2(3) . . ?
C18 C17 Si4 118.9(3) . . ?
C16 C17 K2 70.4(2) . . ?
C18 C17 K2 79.4(2) . . ?
Si4 C17 K2 118.75(15) . . ?
C16 C17 K1 64.21(19) . . ?
C18 C17 K1 96.4(2) . . ?
Si4 C17 K1 112.20(15) . . ?
K2 C17 K1 123.68(11) . . ?
C17 C18 C19 117.8(3) . . ?
C17 C18 H18A 107.9 . . ?
C19 C18 H18A 107.9 . . ?
C17 C18 H18B 107.9 . . ?
C19 C18 H18B 107.9 . . ?
H18A C18 H18B 107.2 . . ?
O2 C19 C18 109.8(3) . . ?
O2 C19 C20 105.2(3) . . ?
C18 C19 C20 114.4(4) . . ?
O2 C19 H19 109.1 . . ?
C18 C19 H19 109.1 . . ?
C20 C19 H19 109.1 . . ?
C21 C20 C19 105.1(4) . . ?
C21 C20 H20A 110.7 . . ?
C19 C20 H20A 110.7 . . ?
C21 C20 H20B 110.7 . . ?
C19 C20 H20B 110.7 . . ?
H20A C20 H20B 108.8 . . ?
C22 C21 C20 103.2(4) . . ?
C22 C21 H21A 111.1 . . ?
C20 C21 H21A 111.1 . . ?
C22 C21 H21B 111.1 . . ?
C20 C21 H21B 111.1 . . ?
H21A C21 H21B 109.1 . . ?
O2 C22 C21 104.7(3) . . ?
O2 C22 H22A 110.8 . . ?
C21 C22 H22A 110.8 . . ?
O2 C22 H22B 110.8 . . ?
C21 C22 H22B 110.8 . . ?
H22A C22 H22B 108.9 . . ?
Si3 C23 H23A 109.5 . . ?
Si3 C23 H23B 109.5 . . ?
H23A C23 H23B 109.5 . . ?
Si3 C23 H23C 109.5 . . ?
H23A C23 H23C 109.5 . . ?
H23B C23 H23C 109.5 . . ?
Si3 C24 H24A 109.5 . . ?
Si3 C24 H24B 109.5 . . ?
H24A C24 H24B 109.5 . . ?
Si3 C24 H24C 109.5 . . ?
H24A C24 H24C 109.5 . . ?
H24B C24 H24C 109.5 . . ?
Si3 C25 H25A 109.5 . . ?
Si3 C25 H25B 109.5 . . ?
H25A C25 H25B 109.5 . . ?
Si3 C25 H25C 109.5 . . ?
H25A C25 H25C 109.5 . . ?
H25B C25 H25C 109.5 . . ?
Si4 C26 H26A 109.5 . . ?
Si4 C26 H26B 109.5 . . ?
H26A C26 H26B 109.5 . . ?
Si4 C26 H26C 109.5 . . ?
H26A C26 H26C 109.5 . . ?
H26B C26 H26C 109.5 . . ?
Si4 C27 H27A 109.5 . . ?
Si4 C27 H27B 109.5 . . ?
H27A C27 H27B 109.5 . . ?
Si4 C27 H27C 109.5 . . ?
H27A C27 H27C 109.5 . . ?
H27B C27 H27C 109.5 . . ?
Si4 C28 H28A 109.5 . . ?
Si4 C28 H28B 109.5 . . ?
H28A C28 H28B 109.5 . . ?
Si4 C28 H28C 109.5 . . ?
H28A C28 H28C 109.5 . . ?
H28B C28 H28C 109.5 . . ?
O3 C29 C30 104.3(3) . . ?
O3 C29 H29A 110.9 . . ?
C30 C29 H29A 110.9 . . ?
O3 C29 H29B 110.9 . . ?
C30 C29 H29B 110.9 . . ?
H29A C29 H29B 108.9 . . ?
C31 C30 C29 101.8(4) . . ?
C31 C30 H30A 111.4 . . ?
C29 C30 H30A 111.4 . . ?
C31 C30 H30B 111.4 . . ?
C29 C30 H30B 111.4 . . ?
H30A C30 H30B 109.3 . . ?
C32 C31 C30 105.7(4) . . ?
C32 C31 H31A 110.6 . . ?
C30 C31 H31A 110.6 . . ?
C32 C31 H31B 110.6 . . ?
C30 C31 H31B 110.6 . . ?
H31A C31 H31B 108.7 . . ?
O3 C32 C31 107.6(4) . . ?
O3 C32 H32A 110.2 . . ?
C31 C32 H32A 110.2 . . ?
O3 C32 H32B 110.2 . . ?
C31 C32 H32B 110.2 . . ?
H32A C32 H32B 108.5 . . ?
O4X C33 C34 104.6(5) . . ?
O4X C33 O4Y 23.7(4) . . ?
C34 C33 O4Y 107.6(4) . . ?
O4X C33 H33A 110.8 . . ?
C34 C33 H33A 110.8 . . ?
O4Y C33 H33A 88.3 . . ?
O4X C33 H33B 110.8 . . ?
C34 C33 H33B 110.8 . . ?
O4Y C33 H33B 127.8 . . ?
H33A C33 H33B 108.9 . . ?
C35X C34 C33 103.5(5) . . ?
C35X C34 C35Y 29.5(5) . . ?
C33 C34 C35Y 104.3(5) . . ?
C35X C34 H34A 111.1 . . ?
C33 C34 H34A 111.1 . . ?
C35Y C34 H34A 83.8 . . ?
C35X C34 H34B 111.1 . . ?
C33 C34 H34B 111.1 . . ?
C35Y C34 H34B 133.8 . . ?
H34A C34 H34B 109.0 . . ?

loop_
_geom_bond_atom_site_label_1
_geom_bond_atom_site_label_2
_geom_bond_distance
_geom_bond_site_symmetry_2
_geom_bond_publ_flag
K1 O2 2.664(3) . ?
K1 O3 2.731(3) . ?
K1 C16 3.015(3) . ?
K1 C2 3.059(4) . ?
K1 C15 3.103(4) . ?
K1 C1 3.119(4) . ?
K1 C3 3.188(4) . ?
K1 C17 3.348(4) . ?
K2 O1 2.659(3) 1_655 ?
K2 O4X 2.673(8) . ?
K2 O4Y 2.780(8) . ?
K2 C2 3.007(4) 1_655 ?
K2 C16 3.048(3) . ?
K2 C15 3.074(3) . ?
K2 C1 3.085(4) 1_655 ?
K2 C17 3.218(4) . ?
K2 C3 3.333(4) 1_655 ?
Si1 C1 1.816(4) . ?
Si1 C13 1.869(5) . ?
Si1 C14 1.875(5) . ?
Si1 C12 1.880(4) . ?
Si2 C3 1.842(4) . ?
Si2 C9 1.867(5) . ?
Si2 C11 1.881(4) . ?
Si2 C10 1.882(5) . ?
Si3 C15 1.804(4) . ?
Si3 C23 1.869(4) . ?
Si3 C24 1.877(4) . ?
Si3 C25 1.884(4) . ?
Si4 C17 1.839(4) . ?
Si4 C28 1.872(4) . ?
Si4 C27 1.876(4) . ?
Si4 C26 1.887(4) . ?
O1 C5 1.421(5) . ?
O1 C8 1.421(6) . ?
O1 K2 2.659(3) 1_455 ?
O2 C22 1.433(5) . ?
O2 C19 1.439(5) . ?
O3 C29 1.418(5) . ?
O3 C32 1.430(6) . ?
O4X C33 1.404(7) . ?
O4X C36X 1.541(8) . ?
C35X C36X 1.448(8) . ?
C35X C34 1.485(8) . ?
C35X H35A 0.9900 . ?
C35X H35B 0.9900 . ?
C36X H36A 0.9900 . ?
C36X H36B 0.9900 . ?
O4Y C36Y 1.500(8) . ?
O4Y C33 1.495(8) . ?
C35Y C36Y 1.363(8) . ?
C35Y C34 1.545(8) . ?
C35Y H35C 0.9900 . ?
C35Y H35D 0.9900 . ?
C36Y H36C 0.9900 . ?
C36Y H36D 0.9900 . ?
C1 C2 1.411(5) . ?
C1 K2 3.085(4) 1_455 ?
C1 H1 1.12(4) . ?
C2 C3 1.395(5) . ?
C2 K2 3.007(4) 1_455 ?
C2 H2 0.88(3) . ?
C3 C4 1.516(5) . ?
C3 K2 3.333(4) 1_455 ?
C4 C5 1.509(6) . ?
C4 H4A 0.9900 . ?
C4 H4B 0.9900 . ?
C5 C6 1.543(6) . ?
C5 H5 1.0000 . ?
C6 C7 1.516(7) . ?
C6 H6A 0.9900 . ?
C6 H6B 0.9900 . ?
C7 C8 1.504(7) . ?
C7 H7A 0.9900 . ?
C7 H7B 0.9900 . ?
C8 H8A 0.9900 . ?
C8 H8B 0.9900 . ?
C9 H9A 0.9800 . ?
C9 H9B 0.9800 . ?
C9 H9C 0.9800 . ?
C10 H10A 0.9800 . ?
C10 H10B 0.9800 . ?
C10 H10C 0.9800 . ?
C11 H11A 0.9800 . ?
C11 H11B 0.9800 . ?
C11 H11C 0.9800 . ?
C12 H12A 0.9800 . ?
C12 H12B 0.9800 . ?
C12 H12C 0.9800 . ?
C13 H13A 0.9800 . ?
C13 H13B 0.9800 . ?
C13 H13C 0.9800 . ?
C14 H14A 0.9800 . ?
C14 H14B 0.9800 . ?
C14 H14C 0.9800 . ?
C15 C16 1.411(5) . ?
C15 H15 1.02(3) . ?
C16 C17 1.397(5) . ?
C16 H16 1.02(3) . ?
C17 C18 1.510(5) . ?
C18 C19 1.526(5) . ?
C18 H18A 0.9900 . ?
C18 H18B 0.9900 . ?
C19 C20 1.548(6) . ?
C19 H19 1.0000 . ?
C20 C21 1.514(6) . ?
C20 H20A 0.9900 . ?
C20 H20B 0.9900 . ?
C21 C22 1.501(6) . ?
C21 H21A 0.9900 . ?
C21 H21B 0.9900 . ?
C22 H22A 0.9900 . ?
C22 H22B 0.9900 . ?
C23 H23A 0.9800 . ?
C23 H23B 0.9800 . ?
C23 H23C 0.9800 . ?
C24 H24A 0.9800 . ?
C24 H24B 0.9800 . ?
C24 H24C 0.9800 . ?
C25 H25A 0.9800 . ?
C25 H25B 0.9800 . ?
C25 H25C 0.9800 . ?
C26 H26A 0.9800 . ?
C26 H26B 0.9800 . ?
C26 H26C 0.9800 . ?
C27 H27A 0.9800 . ?
C27 H27B 0.9800 . ?
C27 H27C 0.9800 . ?
C28 H28A 0.9800 . ?
C28 H28B 0.9800 . ?
C28 H28C 0.9800 . ?
C29 C30 1.538(6) . ?
C29 H29A 0.9900 . ?
C29 H29B 0.9900 . ?
C30 C31 1.513(7) . ?
C30 H30A 0.9900 . ?
C30 H30B 0.9900 . ?
C31 C32 1.472(7) . ?
C31 H31A 0.9900 . ?
C31 H31B 0.9900 . ?
C32 H32A 0.9900 . ?
C32 H32B 0.9900 . ?
C33 C34 1.497(7) . ?
C33 H33A 0.9900 . ?
C33 H33B 0.9900 . ?
C34 H34A 0.9900 . ?
C34 H34B 0.9900 . ?

loop_
_geom_torsion_atom_site_label_1
_geom_torsion_atom_site_label_2
_geom_torsion_atom_site_label_3
_geom_torsion_atom_site_label_4
_geom_torsion
_geom_torsion_site_symmetry_1
_geom_torsion_site_symmetry_2
_geom_torsion_site_symmetry_3
_geom_torsion_site_symmetry_4
_geom_torsion_publ_flag
O3 K1 O2 C22 -47.2(3) . . . . ?
C16 K1 O2 C22 -160.9(3) . . . . ?
C2 K1 O2 C22 58.7(3) . . . . ?
C15 K1 O2 C22 -134.5(3) . . . . ?
C1 K1 O2 C22 90.0(3) . . . . ?
C3 K1 O2 C22 48.8(3) . . . . ?
C17 K1 O2 C22 -176.2(3) . . . . ?
O3 K1 O2 C19 137.9(3) . . . . ?
C16 K1 O2 C19 24.2(3) . . . . ?
C2 K1 O2 C19 -116.2(3) . . . . ?
C15 K1 O2 C19 50.6(3) . . . . ?
C1 K1 O2 C19 -84.9(3) . . . . ?
C3 K1 O2 C19 -126.0(3) . . . . ?
C17 K1 O2 C19 8.9(3) . . . . ?
O2 K1 O3 C29 -50.5(3) . . . . ?
C16 K1 O3 C29 25.2(3) . . . . ?
C2 K1 O3 C29 -170.6(3) . . . . ?
C15 K1 O3 C29 35.1(3) . . . . ?
C1 K1 O3 C29 176.6(2) . . . . ?
C3 K1 O3 C29 -146.8(3) . . . . ?
C17 K1 O3 C29 -1.1(3) . . . . ?
O2 K1 O3 C32 148.1(5) . . . . ?
C16 K1 O3 C32 -136.1(5) . . . . ?
C2 K1 O3 C32 28.1(5) . . . . ?
C15 K1 O3 C32 -126.2(5) . . . . ?
C1 K1 O3 C32 15.3(5) . . . . ?
C3 K1 O3 C32 51.9(5) . . . . ?
C17 K1 O3 C32 -162.4(5) . . . . ?
O1 K2 O4X C33 -137.8(8) 1_655 . . . ?
O4Y K2 O4X C33 -89.3(14) . . . . ?
C2 K2 O4X C33 144.5(7) 1_655 . . . ?
C16 K2 O4X C33 -15.9(8) . . . . ?
C15 K2 O4X C33 -0.2(9) . . . . ?
C1 K2 O4X C33 135.8(8) 1_655 . . . ?
C17 K2 O4X C33 -40.5(8) . . . . ?
C3 K2 O4X C33 169.9(7) 1_655 . . . ?
O1 K2 O4X C36X 13.5(7) 1_655 . . . ?
O4Y K2 O4X C36X 62.0(11) . . . . ?
C2 K2 O4X C36X -64.2(7) 1_655 . . . ?
C16 K2 O4X C36X 135.4(6) . . . . ?
C15 K2 O4X C36X 151.1(6) . . . . ?
C1 K2 O4X C36X -72.9(7) 1_655 . . . ?
C17 K2 O4X C36X 110.9(7) . . . . ?
C3 K2 O4X C36X -38.8(7) 1_655 . . . ?
C34 C35X C36X O4X 11.1(10) . . . . ?
C33 O4X C36X C35X -31.7(9) . . . . ?
K2 O4X C36X C35X 169.0(6) . . . . ?
O1 K2 O4Y C36Y 75.8(6) 1_655 . . . ?
O4X K2 O4Y C36Y -53.8(11) . . . . ?
C2 K2 O4Y C36Y 4.1(7) 1_655 . . . ?
C16 K2 O4Y C36Y -164.2(6) . . . . ?
C15 K2 O4Y C36Y -156.2(5) . . . . ?
C1 K2 O4Y C36Y -9.1(6) 1_655 . . . ?
C17 K2 O4Y C36Y 174.1(6) . . . . ?
C3 K2 O4Y C36Y 31.6(7) 1_655 . . . ?
O1 K2 O4Y C33 -178.4(5) 1_655 . . . ?
O4X K2 O4Y C33 52.1(11) . . . . ?
C2 K2 O4Y C33 109.9(5) 1_655 . . . ?
C16 K2 O4Y C33 -58.4(5) . . . . ?
C15 K2 O4Y C33 -50.3(6) . . . . ?
C1 K2 O4Y C33 96.7(5) 1_655 . . . ?
C17 K2 O4Y C33 -80.1(5) . . . . ?
C3 K2 O4Y C33 137.4(4) 1_655 . . . ?
C34 C35Y C36Y O4Y -21.5(12) . . . . ?
C33 O4Y C36Y C35Y 34.6(11) . . . . ?
K2 O4Y C36Y C35Y 159.3(9) . . . . ?
C13 Si1 C1 C2 103.8(4) . . . . ?
C14 Si1 C1 C2 -17.0(4) . . . . ?
C12 Si1 C1 C2 -137.6(3) . . . . ?
C13 Si1 C1 K2 20.0(3) . . . 1_455 ?
C14 Si1 C1 K2 -100.8(2) . . . 1_455 ?
C12 Si1 C1 K2 138.63(17) . . . 1_455 ?
C13 Si1 C1 K1 -171.1(2) . . . . ?
C14 Si1 C1 K1 68.1(2) . . . . ?
C12 Si1 C1 K1 -52.4(2) . . . . ?
O2 K1 C1 C2 -86.5(2) . . . . ?
O3 K1 C1 C2 28.3(3) . . . . ?
C16 K1 C1 C2 179.7(2) . . . . ?
C15 K1 C1 C2 156.1(2) . . . . ?
C3 K1 C1 C2 -24.7(2) . . . . ?
C17 K1 C1 C2 -153.9(2) . . . . ?
O2 K1 C1 Si1 151.12(14) . . . . ?
O3 K1 C1 Si1 -94.05(18) . . . . ?
C16 K1 C1 Si1 57.41(19) . . . . ?
C2 K1 C1 Si1 -122.3(3) . . . . ?
C15 K1 C1 Si1 33.7(2) . . . . ?
C3 K1 C1 Si1 -147.1(2) . . . . ?
C17 K1 C1 Si1 83.79(18) . . . . ?
O2 K1 C1 K2 -44.3(2) . . . 1_455 ?
O3 K1 C1 K2 70.5(2) . . . 1_455 ?
C16 K1 C1 K2 -138.06(18) . . . 1_455 ?
C2 K1 C1 K2 42.19(19) . . . 1_455 ?
C15 K1 C1 K2 -161.74(16) . . . 1_455 ?
C3 K1 C1 K2 17.47(15) . . . 1_455 ?
C17 K1 C1 K2 -111.68(18) . . . 1_455 ?
Si1 C1 C2 C3 174.2(3) . . . . ?
K2 C1 C2 C3 -82.1(4) 1_455 . . . ?
K1 C1 C2 C3 69.7(4) . . . . ?
Si1 C1 C2 K2 -103.7(3) . . . 1_455 ?
K1 C1 C2 K2 151.79(11) . . . 1_455 ?
Si1 C1 C2 K1 104.6(3) . . . . ?
K2 C1 C2 K1 -151.79(11) 1_455 . . . ?
O2 K1 C2 C3 -23.1(2) . . . . ?
O3 K1 C2 C3 67.2(2) . . . . ?
C16 K1 C2 C3 -134.8(2) . . . . ?
C15 K1 C2 C3 -175.3(2) . . . . ?
C1 K1 C2 C3 -134.4(3) . . . . ?
C17 K1 C2 C3 -99.9(2) . . . . ?
O2 K1 C2 C1 111.4(2) . . . . ?
O3 K1 C2 C1 -158.3(2) . . . . ?
C16 K1 C2 C1 -0.3(3) . . . . ?
C15 K1 C2 C1 -40.8(3) . . . . ?
C3 K1 C2 C1 134.4(3) . . . . ?
C17 K1 C2 C1 34.5(3) . . . . ?
O2 K1 C2 K2 57.4(3) . . . 1_455 ?
O3 K1 C2 K2 147.7(2) . . . 1_455 ?
C16 K1 C2 K2 -54.3(3) . . . 1_455 ?
C15 K1 C2 K2 -94.8(3) . . . 1_455 ?
C1 K1 C2 K2 -54.0(2) . . . 1_455 ?
C3 K1 C2 K2 80.4(3) . . . 1_455 ?
C17 K1 C2 K2 -19.5(3) . . . 1_455 ?
C1 C2 C3 C4 -3.9(6) . . . . ?
K2 C2 C3 C4 -81.0(3) 1_455 . . . ?
K1 C2 C3 C4 64.5(3) . . . . ?
C1 C2 C3 Si2 179.8(3) . . . . ?
K2 C2 C3 Si2 102.7(2) 1_455 . . . ?
K1 C2 C3 Si2 -111.8(2) . . . . ?
C1 C2 C3 K1 -68.4(4) . . . . ?
K2 C2 C3 K1 -145.46(12) 1_455 . . . ?
C1 C2 C3 K2 77.1(4) . . . 1_455 ?
K1 C2 C3 K2 145.46(12) . . . 1_455 ?
C9 Si2 C3 C2 144.7(3) . . . . ?
C11 Si2 C3 C2 -93.8(3) . . . . ?
C10 Si2 C3 C2 23.4(4) . . . . ?
C9 Si2 C3 C4 -31.7(4) . . . . ?
C11 Si2 C3 C4 89.8(3) . . . . ?
C10 Si2 C3 C4 -152.9(3) . . . . ?
C9 Si2 C3 K1 60.7(3) . . . . ?
C11 Si2 C3 K1 -177.88(19) . . . . ?
C10 Si2 C3 K1 -60.6(2) . . . . ?
C9 Si2 C3 K2 -142.7(2) . . . 1_455 ?
C11 Si2 C3 K2 -21.2(2) . . . 1_455 ?
C10 Si2 C3 K2 96.0(2) . . . 1_455 ?
O2 K1 C3 C2 160.3(2) . . . . ?
O3 K1 C3 C2 -118.1(2) . . . . ?
C16 K1 C3 C2 77.1(3) . . . . ?
C15 K1 C3 C2 34.1(15) . . . . ?
C1 K1 C3 C2 25.4(2) . . . . ?
C17 K1 C3 C2 104.3(2) . . . . ?
O2 K1 C3 C4 32.6(2) . . . . ?
O3 K1 C3 C4 114.3(2) . . . . ?
C16 K1 C3 C4 -50.5(3) . . . . ?
C2 K1 C3 C4 -127.6(3) . . . . ?
C15 K1 C3 C4 -93.6(14) . . . . ?
C1 K1 C3 C4 -102.2(2) . . . . ?
C17 K1 C3 C4 -23.3(2) . . . . ?
O2 K1 C3 Si2 -84.85(19) . . . . ?
O3 K1 C3 Si2 -3.18(19) . . . . ?
C16 K1 C3 Si2 -168.00(16) . . . . ?
C2 K1 C3 Si2 114.9(3) . . . . ?
C15 K1 C3 Si2 149.0(13) . . . . ?
C1 K1 C3 Si2 140.3(2) . . . . ?
C17 K1 C3 Si2 -140.77(15) . . . . ?
O2 K1 C3 K2 121.64(14) . . . 1_455 ?
O3 K1 C3 K2 -156.68(14) . . . 1_455 ?
C16 K1 C3 K2 38.5(3) . . . 1_455 ?
C2 K1 C3 K2 -38.62(18) . . . 1_455 ?
C15 K1 C3 K2 -4.5(15) . . . 1_455 ?
C1 K1 C3 K2 -13.23(12) . . . 1_455 ?
C17 K1 C3 K2 65.73(18) . . . 1_455 ?
C2 C3 C4 C5 113.2(4) . . . . ?
Si2 C3 C4 C5 -70.5(4) . . . . ?
K1 C3 C4 C5 174.2(3) . . . . ?
K2 C3 C4 C5 49.6(3) 1_455 . . . ?
C8 O1 C5 C4 -155.3(4) . . . . ?
K2 O1 C5 C4 35.4(4) 1_455 . . . ?
C8 O1 C5 C6 -32.8(5) . . . . ?
K2 O1 C5 C6 157.9(3) 1_455 . . . ?
C3 C4 C5 O1 -63.1(4) . . . . ?
C3 C4 C5 C6 179.7(4) . . . . ?
O1 C5 C6 C7 13.8(5) . . . . ?
C4 C5 C6 C7 134.6(4) . . . . ?
C5 C6 C7 C8 9.1(6) . . . . ?
C5 O1 C8 C7 40.3(6) . . . . ?
K2 O1 C8 C7 -150.2(4) 1_455 . . . ?
C6 C7 C8 O1 -29.5(7) . . . . ?
C23 Si3 C15 C16 -97.3(3) . . . . ?
C24 Si3 C15 C16 22.6(4) . . . . ?
C25 Si3 C15 C16 144.0(3) . . . . ?
C23 Si3 C15 K2 175.03(19) . . . . ?
C24 Si3 C15 K2 -65.1(2) . . . . ?
C25 Si3 C15 K2 56.3(2) . . . . ?
C23 Si3 C15 K1 -15.2(2) . . . . ?
C24 Si3 C15 K1 104.6(2) . . . . ?
C25 Si3 C15 K1 -134.03(18) . . . . ?
O1 K2 C15 C16 87.0(2) 1_655 . . . ?
O4X K2 C15 C16 -34.4(4) . . . . ?
O4Y K2 C15 C16 -17.5(3) . . . . ?
C2 K2 C15 C16 -178.4(2) 1_655 . . . ?
C1 K2 C15 C16 -154.36(19) 1_655 . . . ?
C17 K2 C15 C16 24.41(19) . . . . ?
C3 K2 C15 C16 155.2(2) 1_655 . . . ?
O1 K2 C15 Si3 -149.29(14) 1_655 . . . ?
O4X K2 C15 Si3 89.3(3) . . . . ?
O4Y K2 C15 Si3 106.2(3) . . . . ?
C2 K2 C15 Si3 -54.68(19) 1_655 . . . ?
C16 K2 C15 Si3 123.7(3) . . . . ?
C1 K2 C15 Si3 -30.6(2) 1_655 . . . ?
C17 K2 C15 Si3 148.1(2) . . . . ?
C3 K2 C15 Si3 -81.12(18) 1_655 . . . ?
O1 K2 C15 K1 45.7(2) 1_655 . . . ?
O4X K2 C15 K1 -75.6(3) . . . . ?
O4Y K2 C15 K1 -58.8(3) . . . . ?
C2 K2 C15 K1 140.35(18) 1_655 . . . ?
C16 K2 C15 K1 -41.25(19) . . . . ?
C1 K2 C15 K1 164.40(15) 1_655 . . . ?
C17 K2 C15 K1 -16.84(15) . . . . ?
C3 K2 C15 K1 113.91(19) 1_655 . . . ?
O2 K1 C15 C16 -77.9(2) . . . . ?
O3 K1 C15 C16 -159.1(2) . . . . ?
C2 K1 C15 C16 78.5(3) . . . . ?
C1 K1 C15 C16 56.8(2) . . . . ?
C3 K1 C15 C16 48.6(14) . . . . ?
C17 K1 C15 C16 -25.31(19) . . . . ?
O2 K1 C15 Si3 158.59(16) . . . . ?
O3 K1 C15 Si3 77.45(16) . . . . ?
C16 K1 C15 Si3 -123.5(3) . . . . ?
C2 K1 C15 Si3 -45.0(3) . . . . ?
C1 K1 C15 Si3 -66.7(2) . . . . ?
C3 K1 C15 Si3 -74.9(14) . . . . ?
C17 K1 C15 Si3 -148.8(2) . . . . ?
O2 K1 C15 K2 -36.09(19) . . . . ?
O3 K1 C15 K2 -117.2(2) . . . . ?
C16 K1 C15 K2 41.8(2) . . . . ?
C2 K1 C15 K2 120.3(2) . . . . ?
C1 K1 C15 K2 98.6(2) . . . . ?
C3 K1 C15 K2 90.5(14) . . . . ?
C17 K1 C15 K2 16.54(15) . . . . ?
Si3 C15 C16 C17 -177.0(3) . . . . ?
K2 C15 C16 C17 -70.5(4) . . . . ?
K1 C15 C16 C17 82.7(4) . . . . ?
Si3 C15 C16 K1 100.3(3) . . . . ?
K2 C15 C16 K1 -153.21(10) . . . . ?
Si3 C15 C16 K2 -106.5(3) . . . . ?
K1 C15 C16 K2 153.21(10) . . . . ?
O2 K1 C16 C17 -33.3(2) . . . . ?
O3 K1 C16 C17 -109.4(2) . . . . ?
C2 K1 C16 C17 93.0(2) . . . . ?
C15 K1 C16 C17 -131.9(3) . . . . ?
C1 K1 C16 C17 92.9(2) . . . . ?
C3 K1 C16 C17 54.4(3) . . . . ?
O2 K1 C16 C15 98.7(2) . . . . ?
O3 K1 C16 C15 22.5(2) . . . . ?
C2 K1 C16 C15 -135.0(2) . . . . ?
C1 K1 C16 C15 -135.2(2) . . . . ?
C3 K1 C16 C15 -173.7(2) . . . . ?
C17 K1 C16 C15 131.9(3) . . . . ?
O2 K1 C16 K2 47.8(2) . . . . ?
O3 K1 C16 K2 -28.4(3) . . . . ?
C2 K1 C16 K2 174.10(18) . . . . ?
C15 K1 C16 K2 -50.9(2) . . . . ?
C1 K1 C16 K2 173.9(2) . . . . ?
C3 K1 C16 K2 135.4(2) . . . . ?
C17 K1 C16 K2 81.1(3) . . . . ?
O1 K2 C16 C17 22.8(2) 1_655 . . . ?
O4X K2 C16 C17 -71.2(3) . . . . ?
O4Y K2 C16 C17 -58.7(3) . . . . ?
C2 K2 C16 C17 136.9(2) 1_655 . . . ?
C15 K2 C16 C17 134.7(3) . . . . ?
C1 K2 C16 C17 177.8(2) 1_655 . . . ?
C3 K2 C16 C17 101.6(2) 1_655 . . . ?
O1 K2 C16 C15 -112.0(2) 1_655 . . . ?
O4X K2 C16 C15 154.1(3) . . . . ?
O4Y K2 C16 C15 166.5(3) . . . . ?
C2 K2 C16 C15 2.2(3) 1_655 . . . ?
C1 K2 C16 C15 43.1(3) 1_655 . . . ?
C17 K2 C16 C15 -134.7(3) . . . . ?
C3 K2 C16 C15 -33.1(3) 1_655 . . . ?
O1 K2 C16 K1 -60.5(3) 1_655 . . . ?
O4X K2 C16 K1 -154.4(3) . . . . ?
O4Y K2 C16 K1 -142.0(3) . . . . ?
C2 K2 C16 K1 53.7(3) 1_655 . . . ?
C15 K2 C16 K1 51.5(2) . . . . ?
C1 K2 C16 K1 94.5(3) 1_655 . . . ?
C17 K2 C16 K1 -83.3(3) . . . . ?
C3 K2 C16 K1 18.3(3) 1_655 . . . ?
C15 C16 C17 C18 3.9(6) . . . . ?
K1 C16 C17 C18 81.7(3) . . . . ?
K2 C16 C17 C18 -63.9(3) . . . . ?
C15 C16 C17 Si4 -179.7(3) . . . . ?
K1 C16 C17 Si4 -101.8(2) . . . . ?
K2 C16 C17 Si4 112.5(2) . . . . ?
C15 C16 C17 K2 67.8(4) . . . . ?
K1 C16 C17 K2 145.67(11) . . . . ?
C15 C16 C17 K1 -77.9(4) . . . . ?
K2 C16 C17 K1 -145.67(11) . . . . ?
C28 Si4 C17 C16 -142.5(3) . . . . ?
C27 Si4 C17 C16 -20.5(4) . . . . ?
C26 Si4 C17 C16 97.9(3) . . . . ?
C28 Si4 C17 C18 34.0(3) . . . . ?
C27 Si4 C17 C18 156.1(3) . . . . ?
C26 Si4 C17 C18 -85.5(3) . . . . ?
C28 Si4 C17 K2 -59.6(2) . . . . ?
C27 Si4 C17 K2 62.4(2) . . . . ?
C26 Si4 C17 K2 -179.1(2) . . . . ?
C28 Si4 C17 K1 145.29(18) . . . . ?
C27 Si4 C17 K1 -92.66(19) . . . . ?
C26 Si4 C17 K1 25.8(2) . . . . ?
O1 K2 C17 C16 -160.7(2) 1_655 . . . ?
O4X K2 C17 C16 115.5(3) . . . . ?
O4Y K2 C17 C16 124.8(3) . . . . ?
C2 K2 C17 C16 -74.3(3) 1_655 . . . ?
C15 K2 C17 C16 -25.41(19) . . . . ?
C1 K2 C17 C16 -13.5(12) 1_655 . . . ?
C3 K2 C17 C16 -103.5(2) 1_655 . . . ?
O1 K2 C17 C18 -32.4(2) 1_655 . . . ?
O4X K2 C17 C18 -116.2(3) . . . . ?
O4Y K2 C17 C18 -106.9(3) . . . . ?
C2 K2 C17 C18 54.0(3) 1_655 . . . ?
C16 K2 C17 C18 128.3(3) . . . . ?
C15 K2 C17 C18 102.9(2) . . . . ?
C1 K2 C17 C18 114.8(11) 1_655 . . . ?
C3 K2 C17 C18 24.8(3) 1_655 . . . ?
O1 K2 C17 Si4 84.81(18) 1_655 . . . ?
O4X K2 C17 Si4 1.0(2) . . . . ?
O4Y K2 C17 Si4 10.4(2) . . . . ?
C2 K2 C17 Si4 171.23(17) 1_655 . . . ?
C16 K2 C17 Si4 -114.5(3) . . . . ?
C15 K2 C17 Si4 -139.9(2) . . . . ?
C1 K2 C17 Si4 -128.0(10) 1_655 . . . ?
C3 K2 C17 Si4 142.07(15) 1_655 . . . ?
O1 K2 C17 K1 -123.14(13) 1_655 . . . ?
O4X K2 C17 K1 153.1(2) . . . . ?
O4Y K2 C17 K1 162.4(2) . . . . ?
C2 K2 C17 K1 -36.7(3) 1_655 . . . ?
C16 K2 C17 K1 37.60(17) . . . . ?
C15 K2 C17 K1 12.19(11) . . . . ?
C1 K2 C17 K1 24.1(12) 1_655 . . . ?
C3 K2 C17 K1 -65.88(18) 1_655 . . . ?
O2 K1 C17 C16 141.4(2) . . . . ?
O3 K1 C17 C16 81.6(2) . . . . ?
C2 K1 C17 C16 -112.2(2) . . . . ?
C15 K1 C17 C16 27.3(2) . . . . ?
C1 K1 C17 C16 -96.6(2) . . . . ?
C3 K1 C17 C16 -147.3(2) . . . . ?
O2 K1 C17 C18 20.2(2) . . . . ?
O3 K1 C17 C18 -39.6(2) . . . . ?
C16 K1 C17 C18 -121.2(3) . . . . ?
C2 K1 C17 C18 126.6(2) . . . . ?
C15 K1 C17 C18 -93.9(2) . . . . ?
C1 K1 C17 C18 142.2(2) . . . . ?
C3 K1 C17 C18 91.5(2) . . . . ?
O2 K1 C17 Si4 -104.59(18) . . . . ?
O3 K1 C17 Si4 -164.40(14) . . . . ?
C16 K1 C17 Si4 114.0(3) . . . . ?
C2 K1 C17 Si4 1.8(2) . . . . ?
C15 K1 C17 Si4 141.3(2) . . . . ?
C1 K1 C17 Si4 17.40(19) . . . . ?
C3 K1 C17 Si4 -33.3(2) . . . . ?
O2 K1 C17 K2 101.76(15) . . . . ?
O3 K1 C17 K2 41.95(16) . . . . ?
C16 K1 C17 K2 -39.67(18) . . . . ?
C2 K1 C17 K2 -151.82(12) . . . . ?
C15 K1 C17 K2 -12.35(11) . . . . ?
C1 K1 C17 K2 -136.25(12) . . . . ?
C3 K1 C17 K2 173.00(11) . . . . ?
C16 C17 C18 C19 -113.9(4) . . . . ?
Si4 C17 C18 C19 69.6(4) . . . . ?
K2 C17 C18 C19 -173.3(3) . . . . ?
K1 C17 C18 C19 -50.2(4) . . . . ?
C22 O2 C19 C18 146.8(3) . . . . ?
K1 O2 C19 C18 -37.7(4) . . . . ?
C22 O2 C19 C20 23.2(4) . . . . ?
K1 O2 C19 C20 -161.3(3) . . . . ?
C17 C18 C19 O2 64.2(4) . . . . ?
C17 C18 C19 C20 -177.7(4) . . . . ?
O2 C19 C20 C21 -0.5(5) . . . . ?
C18 C19 C20 C21 -121.2(4) . . . . ?
C19 C20 C21 C22 -20.7(5) . . . . ?
C19 O2 C22 C21 -37.2(5) . . . . ?
K1 O2 C22 C21 147.1(3) . . . . ?
C20 C21 C22 O2 35.1(5) . . . . ?
C32 O3 C29 C30 -41.3(5) . . . . ?
K1 O3 C29 C30 150.9(3) . . . . ?
O3 C29 C30 C31 32.6(5) . . . . ?
C29 C30 C31 C32 -11.9(5) . . . . ?
C29 O3 C32 C31 34.1(5) . . . . ?
K1 O3 C32 C31 -163.5(3) . . . . ?
C30 C31 C32 O3 -12.5(6) . . . . ?
C36X O4X C33 C34 39.5(8) . . . . ?
K2 O4X C33 C34 -167.1(6) . . . . ?
C36X O4X C33 O4Y -61.1(12) . . . . ?
K2 O4X C33 O4Y 92.3(16) . . . . ?
C36Y O4Y C33 O4X 53.5(12) . . . . ?
K2 O4Y C33 O4X -53.8(13) . . . . ?
C36Y O4Y C33 C34 -32.8(8) . . . . ?
K2 O4Y C33 C34 -140.2(4) . . . . ?
C36X C35X C34 C33 11.6(9) . . . . ?
C36X C35X C34 C35Y -83.6(12) . . . . ?
O4X C33 C34 C35X -32.0(8) . . . . ?
O4Y C33 C34 C35X -7.6(8) . . . . ?
O4X C33 C34 C35Y -1.6(8) . . . . ?
O4Y C33 C34 C35Y 22.9(8) . . . . ?
C36Y C35Y C34 C35X 90.9(12) . . . . ?
C36Y C35Y C34 C33 -1.3(10) . . . . ?
